data_7713425
loop_
_publ_author_name
'Qiao, Na'
'Xin, Xiao-Yan'
'Wang, Wen-Min'
'Wu, Zhi-Lei'
'Cui, Jian-Zhong'

_publ_section_title
;
 Two novel Ln8 clusters bridged by CO32&#x2212;: effectively converting
 CO2 into oxazolidinones and cyclic carbonates
;
_journal_name_full 'Dalton Transactions'
_journal_paper_doi 10.1039/D3DT01465G
_journal_year 2023
_chemical_formula_moiety 'C50 H106 N14 O48 Sm8, 2(N O3), 2(C2 H3 N)'
_chemical_formula_sum 'C54 H112 N18 O54 Sm8'
_chemical_formula_weight 3080.41
_space_group_crystal_system monoclinic
_space_group_IT_number 15
_space_group_name_Hall '-C 2yc'
_space_group_name_H-M_alt 'C 1 2/c 1'
_atom_sites_solution_hydrogens mixed
_atom_sites_solution_primary iterative
_audit_creation_date 2018-12-17
_audit_creation_method
;
Olex2 1.2
(compiled 2018.05.29 svn.r3508 for OlexSys, GUI svn.r5506)
;
_audit_update_record
;
2022-01-17 deposited with the CCDC.	2023-07-10 downloaded from the CCDC.
;
_cell_angle_alpha 90
_cell_angle_beta 101.1190(18)
_cell_angle_gamma 90
_cell_formula_units_Z 4
_cell_length_a 25.6072(16)
_cell_length_b 12.0967(8)
_cell_length_c 30.3098(15)
_cell_measurement_reflns_used 9202
_cell_measurement_temperature 150(2)
_cell_measurement_theta_max 26.36
_cell_measurement_theta_min 2.22
_cell_volume 9212.6(10)
_computing_cell_refinement 'SAINT v8.37A (Bruker, 2015)'
_computing_data_reduction 'SAINT v8.37A (Bruker, 2015)'
_computing_molecular_graphics 'Olex2 (Dolomanov et al., 2009)'
_computing_publication_material 'Olex2 (Dolomanov et al., 2009)'
_computing_structure_refinement 'XL (Sheldrick, 2008)'
_computing_structure_solution
;
Superflip (Palatinus & Chapuis, 2007;Palatinus & van der Lee, 2008;
Palatinus et al., 2012)
;
_diffrn_ambient_temperature 150.0
_diffrn_measured_fraction_theta_full 0.998
_diffrn_measured_fraction_theta_max 0.998
_diffrn_measurement_device_type 'Bruker APEX-II CCD'
_diffrn_measurement_method '\f and \w scans'
_diffrn_radiation_type MoK\a
_diffrn_radiation_wavelength 0.71073
_diffrn_reflns_av_R_equivalents 0.0882
_diffrn_reflns_av_unetI/netI 0.0465
_diffrn_reflns_Laue_measured_fraction_full 0.998
_diffrn_reflns_Laue_measured_fraction_max 0.998
_diffrn_reflns_limit_h_max 31
_diffrn_reflns_limit_h_min -31
_diffrn_reflns_limit_k_max 14
_diffrn_reflns_limit_k_min -14
_diffrn_reflns_limit_l_max 36
_diffrn_reflns_limit_l_min -37
_diffrn_reflns_number 73995
_diffrn_reflns_point_group_measured_fraction_full 0.998
_diffrn_reflns_point_group_measured_fraction_max 0.998
_diffrn_reflns_theta_full 25.242
_diffrn_reflns_theta_max 26.022
_diffrn_reflns_theta_min 2.222
_diffrn_standards_number 0
_exptl_absorpt_coefficient_mu 5.123
_exptl_absorpt_correction_T_max 0.7454
_exptl_absorpt_correction_T_min 0.6503
_exptl_absorpt_correction_type multi-scan
_exptl_absorpt_process_details
;
SADABS-2016/2 (Bruker,2016/2) was used for absorption correction.
wR2(int) was 0.0879 before and 0.0680 after correction.
The Ratio of minimum to maximum transmission is 0.8724.
The \l/2 correction factor is Not present.
;
_exptl_crystal_colour colorless
_exptl_crystal_density_diffrn 2.221
_exptl_crystal_description block
_exptl_crystal_F_000 5960
_exptl_crystal_size_max 0.26
_exptl_crystal_size_mid 0.21
_exptl_crystal_size_min 0.13
_refine_diff_density_max 2.082
_refine_diff_density_min -2.403
_refine_diff_density_rms 0.271
_refine_ls_extinction_method none
_refine_ls_goodness_of_fit_ref 1.083
_refine_ls_hydrogen_treatment mixed
_refine_ls_matrix_type full
_refine_ls_number_parameters 623
_refine_ls_number_reflns 9065
_refine_ls_number_restraints 38
_refine_ls_restrained_S_all 1.085
_refine_ls_R_factor_all 0.0792
_refine_ls_R_factor_gt 0.0485
_refine_ls_shift/su_max 0.016
_refine_ls_shift/su_mean 0.001
_refine_ls_structure_factor_coef Fsqd
_refine_ls_weighting_details 'w=1/[\s^2^(Fo^2^)+(0.0780P)^2^+99.1813P] where P=(Fo^2^+2Fc^2^)/3'
_refine_ls_weighting_scheme calc
_refine_ls_wR_factor_gt 0.1224
_refine_ls_wR_factor_ref 0.1421
_reflns_Friedel_coverage 0.000
_reflns_number_gt 6607
_reflns_number_total 9065
_reflns_threshold_expression 'I > 2\s(I)'
_cod_data_source_file d3dt01465g2.cif
_cod_data_source_block mo_1211_6_0m
_cod_database_code 7713425
_shelx_shelxl_version_number 2016/6
_shelx_space_group_comment
;
The symmetry employed for this shelxl refinement is uniquely defined
by the following loop, which should always be used as a source of
symmetry information in preference to the above space-group names.
They are only intended as comments.
;
_shelx_estimated_absorpt_t_max 0.556
_shelx_estimated_absorpt_t_min 0.349
_olex2_refinement_description
;
1. Fixed Uiso
 At 1.2 times of:
  All C(H) groups, All C(H,H) groups
 At 1.5 times of:
  All C(H,H,H) groups, All O(H) groups
2. Restrained distances
 O9-H9
 0.87 with sigma of 0.01
 O6-H6
 0.87 with sigma of 0.01
 O11-H11
 0.87 with sigma of 0.01
 O12-H12
 0.87 with sigma of 0.01
 O3-H3
 0.87 with sigma of 0.01
 O1-H1
 0.87 with sigma of 0.01
 C16-H9
 1.919649 with sigma of 0.02
 Sm3-H9
 3.110247 with sigma of 0.02
 C10-H6
 1.903494 with sigma of 0.02
 Sm2-H6
 3.236959 with sigma of 0.02
 C22-H11
 1.930019 with sigma of 0.02
 Sm4-H11
 3.212096 with sigma of 0.02
 C24-H12
 1.946888 with sigma of 0.02
 Sm4-H12
 3.109042 with sigma of 0.02
 C6-H3
 1.894017 with sigma of 0.02
 Sm1-H3
 3.118951 with sigma of 0.02
 C2-H1
 1.975072 with sigma of 0.02
 Sm1-H1
 3.283265 with sigma of 0.02
3. Rigid bond restraints
 C5, N1
 with sigma for 1-2 distances of 0.01 and sigma for 1-3 distances of 0.02
 C1, C2
 with sigma for 1-2 distances of 0.01 and sigma for 1-3 distances of 0.02
4. Uiso/Uaniso restraints and constraints
Uanis(C2) \\sim Ueq: with sigma of 0.01 and sigma for terminal atoms of 0.02
Uanis(N1) \\sim Ueq: with sigma of 0.01 and sigma for terminal atoms of 0.02
Uanis(C1) \\sim Ueq: with sigma of 0.01 and sigma for terminal atoms of 0.02
5.a Secondary CH2 refined with riding coordinates:
 C20(H20A,H20B), C4(H4A,H4B), C10(H10A,H10B), C24(H24A,H24B), C12(H12A,H12B),
 C7(H7A,H7B), C9(H9A,H9B), C3(H3A,H3B), C1(H1A,H1B), C17(H17A,H17B), C23(H23A,
 H23B), C16(H16A,H16B), C2(H2A,H2B), C19(H19A,H19B), C22(H22A,H22B), C15(H15A,
 H15B), C14(H14A,H14B), C18(H18A,H18B), C13(H13A,H13B), C21(H21A,H21B), C5(H5A,
 H5B), C6(H6A,H6B), C11(H11A,H11B)
5.b Aromatic/amide H refined with riding coordinates:
 C8(H8)
5.c Idealised Me refined as rotating group:
 C25(H25A,H25B,H25C)
;
_olex2_submission_special_instructions 'No special instructions were received'

loop_
_space_group_symop_operation_xyz
'x, y, z'
'-x, y, -z+1/2'
'x+1/2, y+1/2, z'
'-x+1/2, y+1/2, -z+1/2'
'-x, -y, -z'
'x, -y, z-1/2'
'-x+1/2, -y+1/2, -z'
'x+1/2, -y+1/2, z-1/2'

loop_
_atom_site_label
_atom_site_type_symbol
_atom_site_fract_x
_atom_site_fract_y
_atom_site_fract_z
_atom_site_U_iso_or_equiv
_atom_site_adp_type
_atom_site_occupancy
_atom_site_site_symmetry_order
_atom_site_calc_flag
_atom_site_refinement_flags_posn
_atom_site_refinement_flags_adp
_atom_site_refinement_flags_occupancy
_atom_site_disorder_assembly
_atom_site_disorder_group
Sm2 Sm 0.37703(2) 0.67544(4) 0.37251(2) 0.02066(13) Uani 1 1 d D . . . .
Sm4 Sm 0.41060(2) 0.40277(4) 0.32133(2) 0.02299(13) Uani 1 1 d D . . . .
Sm1 Sm 0.42425(2) 0.58014(4) 0.49255(2) 0.02450(14) Uani 1 1 d D . . . .
Sm3 Sm 0.32879(2) 0.40398(4) 0.41358(2) 0.02456(14) Uani 1 1 d D . . . .
O15 O 0.4163(2) 0.4989(5) 0.41027(19) 0.0241(13) Uani 1 1 d . . . . .
O5 O 0.4275(3) 0.5891(5) 0.3261(2) 0.0284(15) Uani 1 1 d . . . . .
O20 O 0.2580(3) 0.4050(6) 0.4618(2) 0.0386(18) Uani 1 1 d . . . . .
O4 O 0.4353(2) 0.7207(5) 0.44076(19) 0.0262(14) Uani 1 1 d . . . . .
O23 O 0.2800(3) 0.7336(6) 0.3548(2) 0.0343(16) Uani 1 1 d . . . . .
O10 O 0.3323(2) 0.5055(5) 0.34432(18) 0.0230(13) Uani 1 1 d . . . . .
O21 O 0.1763(3) 0.4604(7) 0.4397(3) 0.051(2) Uani 1 1 d . . . . .
O7 O 0.3795(3) 0.4136(5) 0.4861(2) 0.0301(15) Uani 1 1 d . . . . .
O19 O 0.2336(2) 0.4783(6) 0.3961(2) 0.0380(17) Uani 1 1 d . . . . .
O13 O 0.4932(2) 0.4888(5) 0.45816(18) 0.0260(14) Uani 1 1 d . . . . .
O22 O 0.3344(3) 0.8529(6) 0.3915(2) 0.0396(17) Uani 1 1 d . . . . .
O26 O 0.1547(4) 0.2544(9) 0.3476(3) 0.074(3) Uani 1 1 d . . . . .
O9 O 0.2613(3) 0.2571(7) 0.3860(3) 0.0451(19) Uani 1 1 d D . . . .
H9 H 0.232(2) 0.266(3) 0.366(3) 0.068 Uiso 1 1 d DR . . . .
O6 O 0.3565(3) 0.8031(6) 0.3045(2) 0.0381(17) Uani 1 1 d D . . . .
H6 H 0.337(4) 0.800(5) 0.2777(14) 0.057 Uiso 1 1 d DR . . . .
O11 O 0.4308(3) 0.4549(7) 0.2459(2) 0.048(2) Uani 1 1 d D . . . .
H11 H 0.451(3) 0.425(6) 0.2287(12) 0.072 Uiso 1 1 d DR . . . .
O12 O 0.3880(3) 0.2324(7) 0.2755(3) 0.063(3) Uani 1 1 d D . . . .
H12 H 0.409(2) 0.177(6) 0.273(3) 0.095 Uiso 1 1 d DR . . . .
O24 O 0.2503(3) 0.8922(7) 0.3725(3) 0.062(3) Uani 1 1 d . . . . .
O18 O 0.5005(3) 0.3501(7) 0.3038(2) 0.049(2) Uani 1 1 d . . . . .
N4 N 0.3246(4) 0.4169(8) 0.2538(3) 0.044(2) Uani 1 1 d . . . . .
N2 N 0.4574(3) 0.8013(6) 0.3583(3) 0.0273(17) Uani 1 1 d . . . . .
O27 O 0.1006(4) 0.2875(10) 0.2857(3) 0.077(3) Uani 1 1 d . . . . .
O14 O 0.4853(3) 0.4182(6) 0.3889(2) 0.0338(17) Uani 1 1 d . . . . .
N8 N 0.2869(3) 0.8282(8) 0.3723(3) 0.037(2) Uani 1 1 d . . . . .
N7 N 0.2211(3) 0.4467(8) 0.4327(3) 0.037(2) Uani 1 1 d . . . . .
N6 N 0.5206(3) 0.2729(8) 0.3290(3) 0.035(2) Uani 1 1 d . . . . .
N3 N 0.3516(4) 0.2029(7) 0.4480(3) 0.044(2) Uani 1 1 d . . . . .
O3 O 0.4104(3) 0.5343(8) 0.5711(2) 0.048(2) Uani 1 1 d D . . . .
H3 H 0.4367(8) 0.530(7) 0.5943(6) 0.071 Uiso 1 1 d DR . . . .
N9 N 0.1469(4) 0.2684(9) 0.3070(3) 0.048(2) Uani 1 1 d . . . . .
O1 O 0.4693(3) 0.7380(6) 0.5425(2) 0.0388(17) Uani 1 1 d D . . . .
H1 H 0.495(2) 0.745(3) 0.5663(18) 0.058 Uiso 1 1 d DR . . . .
O16 O 0.5699(3) 0.2634(8) 0.3360(3) 0.061(2) Uani 1 1 d . . . . .
C20 C 0.2828(4) 0.5030(11) 0.3126(3) 0.041(3) Uani 1 1 d . . . . .
H20A H 0.261484 0.568478 0.317598 0.049 Uiso 1 1 calc R . . . .
H20B H 0.262662 0.436354 0.318311 0.049 Uiso 1 1 calc R . . . .
O25 O 0.1838(4) 0.2670(9) 0.2866(4) 0.080(3) Uani 1 1 d . . . . .
O17 O 0.4930(5) 0.2154(8) 0.3473(4) 0.085(4) Uani 1 1 d . . . . .
C4 C 0.2984(4) 0.6606(8) 0.4552(3) 0.026(2) Uani 1 1 d . . . . .
H4A H 0.279506 0.606983 0.471196 0.032 Uiso 1 1 calc R . . . .
H4B H 0.272298 0.691466 0.429772 0.032 Uiso 1 1 calc R . . . .
C8 C 0.4786(4) 0.7904(11) 0.4420(3) 0.049(3) Uani 1 1 d . . . . .
H8 H 0.507304 0.794586 0.467007 0.059 Uiso 1 1 calc R . . . .
C10 C 0.3863(5) 0.9035(9) 0.3089(4) 0.047(3) Uani 1 1 d D . . . .
H10A H 0.375736 0.949883 0.332616 0.057 Uiso 1 1 calc R . . . .
H10B H 0.378256 0.945116 0.280217 0.057 Uiso 1 1 calc R . . . .
O2 O 0.3403(2) 0.6037(5) 0.43782(19) 0.0202(13) Uani 1 1 d . . . . .
C24 C 0.3387(5) 0.2203(12) 0.2423(5) 0.069(4) Uani 1 1 d D . . . .
H24A H 0.346618 0.224670 0.211666 0.083 Uiso 1 1 calc R . . . .
H24B H 0.322733 0.147089 0.245820 0.083 Uiso 1 1 calc R . . . .
C27 C 0.4668(4) 0.4679(8) 0.4190(3) 0.026(2) Uani 1 1 d . . . . .
C12 C 0.4742(4) 0.6362(9) 0.3156(4) 0.039(3) Uani 1 1 d . . . . .
H12A H 0.465629 0.670785 0.285451 0.047 Uiso 1 1 calc R . . . .
H12B H 0.500796 0.577306 0.314682 0.047 Uiso 1 1 calc R . . . .
C7 C 0.4763(6) 0.8574(13) 0.4010(4) 0.071(5) Uani 1 1 d . . . . .
H7A H 0.452764 0.921573 0.402805 0.085 Uiso 1 1 calc R . . . .
H7B H 0.512362 0.886622 0.400929 0.085 Uiso 1 1 calc R . . . .
C9 C 0.4432(5) 0.8803(11) 0.3203(4) 0.055(3) Uani 1 1 d . . . . .
H9A H 0.462632 0.950506 0.328393 0.067 Uiso 1 1 calc R . . . .
H9B H 0.455006 0.849693 0.293596 0.067 Uiso 1 1 calc R . . . .
C3 C 0.3200(4) 0.7499(10) 0.4859(3) 0.045(3) Uani 1 1 d . . . . .
H3A H 0.290558 0.790097 0.495767 0.054 Uiso 1 1 calc R . . . .
H3B H 0.339642 0.802899 0.470299 0.054 Uiso 1 1 calc R . . . .
C1 C 0.3780(5) 0.7862(11) 0.5568(4) 0.058(3) Uani 1 1 d . U . . .
H1A H 0.386310 0.755646 0.587641 0.070 Uiso 1 1 calc R . . . .
H1B H 0.351927 0.846801 0.556139 0.070 Uiso 1 1 calc R . . . .
C17 C 0.3839(5) 0.1392(12) 0.4185(5) 0.061(4) Uani 1 1 d . . . . .
H17A H 0.422214 0.148826 0.431145 0.073 Uiso 1 1 calc R . . . .
H17B H 0.375582 0.059459 0.419859 0.073 Uiso 1 1 calc R . . . .
C23 C 0.3018(4) 0.3060(11) 0.2482(4) 0.048(3) Uani 1 1 d . . . . .
H23A H 0.286373 0.288115 0.274900 0.058 Uiso 1 1 calc R . . . .
H23B H 0.272277 0.306174 0.221723 0.058 Uiso 1 1 calc R . . . .
C16 C 0.2625(5) 0.1484(10) 0.4051(5) 0.058(3) Uani 1 1 d D . . . .
H16A H 0.273543 0.094027 0.384236 0.069 Uiso 1 1 calc R . . . .
H16B H 0.226418 0.127969 0.409575 0.069 Uiso 1 1 calc R . . . .
N10 N 0.0633(6) 0.5670(11) 0.2638(4) 0.081(4) Uani 1 1 d . . . . .
C26 C 0.0793(6) 0.5386(12) 0.3009(5) 0.064(4) Uani 1 1 d . . . . .
C2 C 0.4306(6) 0.8317(10) 0.5429(4) 0.061(3) Uani 1 1 d D U . . .
H2A H 0.421839 0.865874 0.512720 0.073 Uiso 1 1 calc R . . . .
H2B H 0.446861 0.889016 0.564605 0.073 Uiso 1 1 calc R . . . .
C19 C 0.2891(5) 0.5020(15) 0.2655(4) 0.071(5) Uani 1 1 d . . . . .
H19A H 0.253604 0.492253 0.246141 0.085 Uiso 1 1 calc R . . . .
H19B H 0.302769 0.575166 0.258339 0.085 Uiso 1 1 calc R . . . .
C22 C 0.3897(5) 0.5191(14) 0.2174(4) 0.066(4) Uani 1 1 d D . . . .
H22A H 0.385069 0.590917 0.231871 0.079 Uiso 1 1 calc R . . . .
H22B H 0.399954 0.533760 0.188097 0.079 Uiso 1 1 calc R . . . .
C15 C 0.3007(5) 0.1457(10) 0.4493(4) 0.044(3) Uani 1 1 d . . . . .
H15A H 0.283807 0.180844 0.472463 0.053 Uiso 1 1 calc R . . . .
H15B H 0.308329 0.067725 0.458207 0.053 Uiso 1 1 calc R . . . .
O8 O 0.3749(3) 0.2944(6) 0.3695(2) 0.0398(18) Uani 1 1 d . . . . .
N1 N 0.3566(4) 0.7024(10) 0.5259(3) 0.056(3) Uani 1 1 d . U . . .
C14 C 0.3751(7) 0.3185(11) 0.5142(4) 0.066(4) Uani 1 1 d . . . . .
H14A H 0.401197 0.325438 0.542728 0.080 Uiso 1 1 calc R . . . .
H14B H 0.339040 0.316792 0.521467 0.080 Uiso 1 1 calc R . . . .
C18 C 0.3737(6) 0.1737(12) 0.3718(5) 0.067(4) Uani 1 1 d . . . . .
H18A H 0.338466 0.146229 0.356414 0.080 Uiso 1 1 calc R . . . .
H18B H 0.401095 0.142203 0.356437 0.080 Uiso 1 1 calc R . . . .
C13 C 0.3844(7) 0.2170(11) 0.4924(4) 0.072(5) Uani 1 1 d . . . . .
H13A H 0.377842 0.154374 0.511629 0.086 Uiso 1 1 calc R . . . .
H13B H 0.422321 0.214110 0.489682 0.086 Uiso 1 1 calc R . . . .
C21 C 0.3416(6) 0.4581(13) 0.2110(4) 0.070(4) Uani 1 1 d . . . . .
H21A H 0.345339 0.393356 0.191834 0.083 Uiso 1 1 calc R . . . .
H21B H 0.312810 0.505018 0.194243 0.083 Uiso 1 1 calc R . . . .
C5 C 0.3292(6) 0.6195(12) 0.5537(4) 0.062(4) Uani 1 1 d . U . . .
H5A H 0.302527 0.660368 0.567038 0.075 Uiso 1 1 calc R . . . .
H5B H 0.309784 0.563582 0.532887 0.075 Uiso 1 1 calc R . . . .
C6 C 0.3644(5) 0.5638(12) 0.5887(5) 0.066(4) Uani 1 1 d D . . . .
H6A H 0.347125 0.496862 0.598049 0.079 Uiso 1 1 calc R . . . .
H6B H 0.374413 0.612859 0.615102 0.079 Uiso 1 1 calc R . . . .
C11 C 0.4971(5) 0.7212(10) 0.3496(4) 0.052(3) Uani 1 1 d . . . . .
H11A H 0.512874 0.683674 0.378065 0.062 Uiso 1 1 calc R . . . .
H11B H 0.526011 0.760953 0.338771 0.062 Uiso 1 1 calc R . . . .
C25 C 0.0965(6) 0.5009(12) 0.3466(4) 0.067(4) Uani 1 1 d . . . . .
H25A H 0.104271 0.421625 0.346612 0.100 Uiso 1 1 calc GR . . . .
H25B H 0.068169 0.514314 0.363613 0.100 Uiso 1 1 calc GR . . . .
H25C H 0.128569 0.541294 0.360620 0.100 Uiso 1 1 calc GR . . . .

loop_
_atom_site_aniso_label
_atom_site_aniso_U_11
_atom_site_aniso_U_22
_atom_site_aniso_U_33
_atom_site_aniso_U_23
_atom_site_aniso_U_13
_atom_site_aniso_U_12
Sm2 0.0207(2) 0.0254(3) 0.0155(2) 0.00016(17) 0.00233(16) 0.00284(18)
Sm4 0.0250(3) 0.0281(3) 0.0149(2) -0.00318(18) 0.00126(17) 0.00011(19)
Sm1 0.0200(2) 0.0389(3) 0.0132(2) -0.00323(18) -0.00017(17) 0.0084(2)
Sm3 0.0199(2) 0.0324(3) 0.0214(3) 0.00478(19) 0.00405(18) -0.00091(19)
O15 0.017(3) 0.032(4) 0.024(3) 0.000(3) 0.005(2) 0.001(3)
O5 0.032(4) 0.027(4) 0.028(4) 0.003(3) 0.012(3) -0.007(3)
O20 0.027(4) 0.056(5) 0.034(4) 0.019(3) 0.008(3) 0.004(3)
O4 0.023(3) 0.035(4) 0.020(3) -0.010(3) 0.002(2) 0.003(3)
O23 0.028(4) 0.043(5) 0.030(4) 0.003(3) 0.003(3) 0.007(3)
O10 0.020(3) 0.031(4) 0.015(3) 0.000(2) -0.005(2) 0.001(3)
O21 0.029(4) 0.065(6) 0.064(5) 0.011(4) 0.021(4) 0.011(4)
O7 0.033(4) 0.038(4) 0.019(3) 0.010(3) 0.005(3) 0.003(3)
O19 0.020(3) 0.054(5) 0.039(4) 0.013(3) 0.003(3) 0.002(3)
O13 0.021(3) 0.043(4) 0.011(3) -0.003(3) -0.002(2) 0.007(3)
O22 0.036(4) 0.043(5) 0.037(4) -0.007(3) 0.001(3) 0.008(3)
O26 0.069(6) 0.112(9) 0.034(5) -0.009(5) -0.008(4) 0.012(6)
O9 0.024(4) 0.054(5) 0.052(5) 0.003(4) -0.005(3) -0.008(4)
O6 0.039(4) 0.047(5) 0.026(4) 0.017(3) 0.001(3) 0.011(3)
O11 0.048(5) 0.076(6) 0.020(4) 0.007(4) 0.008(3) 0.026(4)
O12 0.042(5) 0.057(6) 0.083(7) -0.038(5) -0.007(4) 0.006(4)
O24 0.052(5) 0.070(6) 0.062(6) 0.006(4) 0.007(4) 0.044(5)
O18 0.050(5) 0.077(6) 0.024(4) 0.006(4) 0.015(3) 0.025(4)
N4 0.035(5) 0.064(7) 0.029(5) -0.029(4) -0.006(4) 0.010(5)
N2 0.032(4) 0.022(4) 0.028(4) 0.001(3) 0.007(3) 0.001(3)
O27 0.051(6) 0.118(9) 0.054(6) -0.008(6) -0.013(4) -0.003(6)
O14 0.026(4) 0.055(5) 0.019(3) -0.009(3) 0.000(3) 0.010(3)
N8 0.036(5) 0.048(6) 0.027(5) 0.006(4) 0.007(4) 0.021(4)
N7 0.029(5) 0.045(5) 0.040(5) 0.013(4) 0.017(4) 0.009(4)
N6 0.034(5) 0.049(6) 0.024(4) -0.005(4) 0.006(4) 0.004(4)
N3 0.050(6) 0.032(5) 0.044(5) 0.013(4) -0.004(4) -0.009(4)
O3 0.033(4) 0.090(6) 0.021(4) -0.005(4) 0.008(3) -0.005(4)
N9 0.034(5) 0.063(7) 0.045(6) -0.020(5) 0.001(4) -0.002(5)
O1 0.056(5) 0.033(4) 0.025(4) -0.007(3) 0.002(3) 0.005(4)
O16 0.043(5) 0.074(7) 0.061(6) -0.012(5) -0.005(4) 0.020(5)
C20 0.023(5) 0.075(9) 0.021(5) -0.002(5) -0.007(4) 0.001(5)
O25 0.055(6) 0.096(8) 0.097(8) -0.031(6) 0.032(6) -0.003(6)
O17 0.117(9) 0.064(7) 0.094(8) -0.030(6) 0.072(7) -0.035(6)
C4 0.027(5) 0.031(5) 0.021(5) 0.005(4) 0.004(4) 0.003(4)
C8 0.038(6) 0.084(9) 0.023(6) -0.016(5) -0.003(4) -0.025(6)
C10 0.053(7) 0.037(7) 0.053(7) 0.021(5) 0.014(6) 0.018(6)
O2 0.014(3) 0.028(4) 0.019(3) 0.001(2) 0.005(2) 0.008(2)
C24 0.067(9) 0.072(10) 0.076(10) -0.045(8) 0.029(8) -0.022(8)
C27 0.025(5) 0.030(5) 0.021(5) 0.001(4) 0.000(4) 0.000(4)
C12 0.039(6) 0.046(7) 0.040(6) -0.005(5) 0.027(5) -0.007(5)
C7 0.079(10) 0.086(11) 0.048(8) -0.024(7) 0.014(7) -0.061(9)
C9 0.048(7) 0.063(9) 0.060(8) 0.012(7) 0.024(6) -0.009(6)
C3 0.039(6) 0.067(8) 0.027(6) -0.014(5) 0.003(4) 0.023(6)
C1 0.063(6) 0.066(7) 0.043(6) -0.005(5) 0.005(5) 0.022(5)
C17 0.050(8) 0.058(9) 0.079(10) 0.015(7) 0.022(7) 0.014(7)
C23 0.039(6) 0.070(9) 0.033(6) -0.006(5) 0.002(5) -0.006(6)
C16 0.046(7) 0.042(7) 0.080(9) -0.002(7) -0.001(6) -0.013(6)
N10 0.134(13) 0.073(9) 0.045(7) 0.012(6) 0.041(8) 0.015(8)
C26 0.092(11) 0.055(9) 0.053(9) 0.002(7) 0.034(8) -0.006(8)
C2 0.090(7) 0.044(6) 0.061(7) -0.009(5) 0.046(6) 0.012(5)
C19 0.045(8) 0.132(14) 0.028(7) -0.015(7) -0.013(5) 0.014(8)
C22 0.041(7) 0.111(12) 0.050(8) 0.034(8) 0.022(6) 0.023(8)
C15 0.049(7) 0.039(7) 0.047(7) 0.005(5) 0.019(5) -0.012(5)
O8 0.046(4) 0.022(4) 0.058(5) 0.000(3) 0.027(4) -0.002(3)
N1 0.051(5) 0.078(6) 0.035(5) -0.017(4) -0.005(4) 0.021(5)
C14 0.107(12) 0.064(9) 0.023(6) 0.011(6) -0.002(6) 0.027(8)
C18 0.072(10) 0.062(9) 0.081(11) -0.005(7) 0.054(9) -0.007(7)
C13 0.103(12) 0.042(8) 0.055(8) 0.025(6) -0.022(8) -0.022(8)
C21 0.083(10) 0.090(11) 0.024(6) 0.017(6) -0.019(6) -0.022(9)
C5 0.064(9) 0.081(10) 0.050(8) -0.004(7) 0.031(7) 0.012(7)
C6 0.070(9) 0.079(10) 0.054(8) -0.032(7) 0.026(7) -0.033(8)
C11 0.045(7) 0.054(8) 0.064(8) -0.015(6) 0.028(6) -0.013(6)
C25 0.093(11) 0.058(9) 0.048(8) -0.006(6) 0.011(7) 0.006(8)

loop_
_atom_type_symbol
_atom_type_description
_atom_type_scat_dispersion_real
_atom_type_scat_dispersion_imag
_atom_type_scat_source
C C 0.0033 0.0016 'International Tables Vol C Tables 4.2.6.8 and 6.1.1.4'
H H 0.0000 0.0000 'International Tables Vol C Tables 4.2.6.8 and 6.1.1.4'
N N 0.0061 0.0033 'International Tables Vol C Tables 4.2.6.8 and 6.1.1.4'
O O 0.0106 0.0060 'International Tables Vol C Tables 4.2.6.8 and 6.1.1.4'
Sm Sm -0.1638 3.4418 'International Tables Vol C Tables 4.2.6.8 and 6.1.1.4'

loop_
_geom_angle_atom_site_label_1
_geom_angle_atom_site_label_2
_geom_angle_atom_site_label_3
_geom_angle
_geom_angle_site_symmetry_1
_geom_angle_site_symmetry_3
_geom_angle_publ_flag
Sm1 Sm2 Sm3 59.067(12) . . ?
O15 Sm2 Sm1 44.35(13) . . ?
O15 Sm2 Sm3 41.48(13) . . ?
O15 Sm2 O6 151.3(2) . . ?
O15 Sm2 N2 107.6(2) . . ?
O15 Sm2 N8 140.2(2) . . ?
O5 Sm2 Sm1 109.37(16) . . ?
O5 Sm2 Sm3 93.64(15) . . ?
O5 Sm2 O15 71.2(2) . . ?
O5 Sm2 O4 107.5(2) . . ?
O5 Sm2 O23 129.1(2) . . ?
O5 Sm2 O10 71.8(2) . . ?
O5 Sm2 O22 146.3(2) . . ?
O5 Sm2 O6 80.5(2) . . ?
O5 Sm2 N2 67.8(2) . . ?
O5 Sm2 N8 143.3(2) . . ?
O5 Sm2 O2 131.1(2) . . ?
O4 Sm2 Sm1 36.93(16) . . ?
O4 Sm2 Sm3 95.93(16) . . ?
O4 Sm2 O15 70.9(2) . . ?
O4 Sm2 O23 123.1(2) . . ?
O4 Sm2 O10 132.7(2) . . ?
O4 Sm2 O22 80.3(2) . . ?
O4 Sm2 O6 124.3(2) . . ?
O4 Sm2 N2 68.5(2) . . ?
O4 Sm2 N8 102.6(2) . . ?
O4 Sm2 O2 70.1(2) . . ?
O23 Sm2 Sm1 113.92(15) . . ?
O23 Sm2 Sm3 86.66(16) . . ?
O23 Sm2 O15 128.0(2) . . ?
O23 Sm2 O6 67.7(2) . . ?
O23 Sm2 N2 124.3(2) . . ?
O23 Sm2 N8 25.0(2) . . ?
O10 Sm2 Sm1 97.01(13) . . ?
O10 Sm2 Sm3 38.97(13) . . ?
O10 Sm2 O15 64.21(19) . . ?
O10 Sm2 O23 77.5(2) . . ?
O10 Sm2 O22 127.2(2) . . ?
O10 Sm2 O6 102.6(2) . . ?
O10 Sm2 N2 139.0(2) . . ?
O10 Sm2 N8 102.3(2) . . ?
O10 Sm2 O2 76.17(19) . . ?
O22 Sm2 Sm1 96.45(16) . . ?
O22 Sm2 Sm3 118.58(17) . . ?
O22 Sm2 O15 139.9(2) . . ?
O22 Sm2 O23 50.5(2) . . ?
O22 Sm2 O6 68.8(2) . . ?
O22 Sm2 N2 86.1(2) . . ?
O22 Sm2 N8 25.5(2) . . ?
O6 Sm2 Sm1 160.05(17) . . ?
O6 Sm2 Sm3 139.38(17) . . ?
O6 Sm2 N2 64.4(2) . . ?
O6 Sm2 N8 65.2(2) . . ?
N2 Sm2 Sm1 102.50(16) . . ?
N2 Sm2 Sm3 149.04(17) . . ?
N2 Sm2 N8 105.7(3) . . ?
N8 Sm2 Sm1 107.28(15) . . ?
N8 Sm2 Sm3 103.75(19) . . ?
O2 Sm2 Sm1 40.00(13) . . ?
O2 Sm2 Sm3 41.11(13) . . ?
O2 Sm2 O15 61.86(18) . . ?
O2 Sm2 O23 76.2(2) . . ?
O2 Sm2 O22 82.6(2) . . ?
O2 Sm2 O6 143.1(2) . . ?
O2 Sm2 N2 138.3(2) . . ?
O2 Sm2 N8 78.8(2) . . ?
Sm3 Sm4 Sm2 59.887(12) . . ?
O15 Sm4 Sm2 41.71(12) . . ?
O15 Sm4 Sm3 41.81(11) . . ?
O5 Sm4 Sm2 34.85(15) . . ?
O5 Sm4 Sm3 94.26(15) . . ?
O5 Sm4 O15 64.84(19) . . ?
O5 Sm4 O10 69.9(2) . . ?
O5 Sm4 O11 75.1(2) . . ?
O5 Sm4 O12 150.3(3) . . ?
O5 Sm4 O18 95.2(3) . . ?
O5 Sm4 N4 95.8(3) . . ?
O5 Sm4 O14 76.8(2) . . ?
O10 Sm4 Sm2 38.90(13) . . ?
O10 Sm4 Sm3 39.53(13) . . ?
O10 Sm4 O15 57.20(16) . . ?
O10 Sm4 N4 67.1(2) . . ?
O11 Sm4 Sm2 104.75(19) . . ?
O11 Sm4 Sm3 154.76(17) . . ?
O11 Sm4 O15 139.3(2) . . ?
O11 Sm4 O10 115.6(2) . . ?
O11 Sm4 O18 61.3(2) . . ?
O11 Sm4 N4 65.0(3) . . ?
O11 Sm4 O14 117.5(2) . . ?
O12 Sm4 Sm2 153.71(18) . . ?
O12 Sm4 Sm3 108.1(2) . . ?
O12 Sm4 O15 144.2(3) . . ?
O12 Sm4 O10 116.3(2) . . ?
O12 Sm4 O11 76.5(3) . . ?
O12 Sm4 O18 78.4(3) . . ?
O12 Sm4 N4 64.1(3) . . ?
O12 Sm4 O14 124.8(3) . . ?
O18 Sm4 Sm2 125.9(2) . . ?
O18 Sm4 Sm3 143.53(16) . . ?
O18 Sm4 O15 114.1(2) . . ?
O18 Sm4 O10 164.7(2) . . ?
O18 Sm4 N4 119.7(2) . . ?
N4 Sm4 Sm2 92.21(18) . . ?
N4 Sm4 Sm3 94.1(2) . . ?
N4 Sm4 O15 124.2(2) . . ?
O14 Sm4 Sm2 78.54(15) . . ?
O14 Sm4 Sm3 80.93(15) . . ?
O14 Sm4 O15 47.57(18) . . ?
O14 Sm4 O10 104.70(18) . . ?
O14 Sm4 O18 67.2(2) . . ?
O14 Sm4 N4 170.7(2) . . ?
O8 Sm4 Sm2 95.00(17) . . ?
O8 Sm4 Sm3 35.51(17) . . ?
O8 Sm4 O15 65.9(2) . . ?
O8 Sm4 O5 128.2(2) . . ?
O8 Sm4 O10 71.0(2) . . ?
O8 Sm4 O11 154.5(3) . . ?
O8 Sm4 O12 78.6(3) . . ?
O8 Sm4 O18 118.7(3) . . ?
O8 Sm4 N4 98.8(3) . . ?
O8 Sm4 O14 81.8(3) . . ?
Sm3 Sm1 Sm2 60.679(12) . . ?
O15 Sm1 Sm2 41.99(13) . . ?
O15 Sm1 Sm3 42.67(12) . . ?
O15 Sm1 C27 26.2(2) . . ?
O4 Sm1 Sm2 36.97(14) . . ?
O4 Sm1 Sm3 97.58(14) . . ?
O4 Sm1 O15 68.90(19) . . ?
O4 Sm1 O13 116.3(2) . 5_666 ?
O4 Sm1 O13 81.7(2) . . ?
O4 Sm1 O3 146.7(3) . . ?
O4 Sm1 O1 76.1(2) . . ?
O4 Sm1 O2 70.8(2) . . ?
O4 Sm1 C27 74.0(2) . . ?
O4 Sm1 N1 91.3(3) . . ?
O7 Sm1 Sm2 97.07(15) . . ?
O7 Sm1 Sm3 36.45(15) . . ?
O7 Sm1 O15 69.5(2) . . ?
O7 Sm1 O4 133.8(2) . . ?
O7 Sm1 O13 96.2(2) . 5_666 ?
O7 Sm1 O13 87.6(2) . . ?
O7 Sm1 O3 74.4(2) . . ?
O7 Sm1 O1 149.1(2) . . ?
O7 Sm1 O2 71.9(2) . . ?
O7 Sm1 C27 77.7(2) . . ?
O7 Sm1 N1 99.8(3) . . ?
O13 Sm1 Sm2 81.55(13) . . ?
O13 Sm1 Sm2 139.20(13) 5_666 . ?
O13 Sm1 Sm3 124.65(15) 5_666 . ?
O13 Sm1 Sm3 84.71(14) . . ?
O13 Sm1 O15 110.06(18) 5_666 . ?
O13 Sm1 O15 50.99(18) . . ?
O13 Sm1 O13 60.7(2) . 5_666 ?
O13 Sm1 O3 67.6(2) 5_666 . ?
O13 Sm1 O3 122.5(2) . . ?
O13 Sm1 O1 107.7(2) . . ?
O13 Sm1 O1 70.2(2) 5_666 . ?
O13 Sm1 C27 24.8(2) . . ?
O13 Sm1 C27 84.6(2) 5_666 . ?
O13 Sm1 N1 172.2(3) . . ?
O13 Sm1 N1 120.4(2) 5_666 . ?
O3 Sm1 Sm2 153.18(17) . . ?
O3 Sm1 Sm3 106.46(18) . . ?
O3 Sm1 O15 143.4(2) . . ?
O3 Sm1 O1 74.8(2) . . ?
O3 Sm1 C27 137.6(3) . . ?
O3 Sm1 N1 62.6(3) . . ?
O1 Sm1 Sm2 111.38(15) . . ?
O1 Sm1 Sm3 164.76(16) . . ?
O1 Sm1 O15 140.8(2) . . ?
O1 Sm1 C27 126.2(2) . . ?
O1 Sm1 N1 67.0(3) . . ?
O2 Sm1 Sm2 40.78(13) . . ?
O2 Sm1 Sm3 42.07(14) . . ?
O2 Sm1 O15 60.74(18) . . ?
O2 Sm1 O13 111.62(18) . . ?
O2 Sm1 O13 166.7(2) . 5_666 ?
O2 Sm1 O3 113.3(2) . . ?
O2 Sm1 O1 123.1(2) . . ?
O2 Sm1 C27 86.9(2) . . ?
O2 Sm1 N1 68.8(2) . . ?
C27 Sm1 Sm2 61.07(17) . . ?
C27 Sm1 Sm3 63.32(17) . . ?
N1 Sm1 Sm2 94.9(2) . . ?
N1 Sm1 Sm3 99.7(2) . . ?
N1 Sm1 O15 129.4(2) . . ?
N1 Sm1 C27 154.9(3) . . ?
Sm1 Sm3 Sm2 60.254(13) . . ?
O15 Sm3 Sm2 41.50(13) . . ?
O15 Sm3 Sm1 45.11(13) . . ?
O15 Sm3 O20 139.0(2) . . ?
O15 Sm3 O19 130.3(2) . . ?
O15 Sm3 N7 142.1(2) . . ?
O15 Sm3 N3 107.5(2) . . ?
O20 Sm3 Sm2 119.84(17) . . ?
O20 Sm3 Sm1 94.58(17) . . ?
O20 Sm3 O19 50.1(2) . . ?
O20 Sm3 N7 25.1(2) . . ?
O20 Sm3 N3 84.6(3) . . ?
O10 Sm3 Sm2 38.57(14) . . ?
O10 Sm3 Sm1 97.79(14) . . ?
O10 Sm3 O15 63.94(19) . . ?
O10 Sm3 O20 129.8(2) . . ?
O10 Sm3 O19 80.6(2) . . ?
O10 Sm3 O9 101.9(2) . . ?
O10 Sm3 N7 105.6(2) . . ?
O10 Sm3 N3 138.7(3) . . ?
O10 Sm3 O2 75.42(19) . . ?
O7 Sm3 Sm2 96.21(16) . . ?
O7 Sm3 Sm1 36.02(16) . . ?
O7 Sm3 O15 71.2(2) . . ?
O7 Sm3 O20 77.7(2) . . ?
O7 Sm3 O10 132.7(2) . . ?
O7 Sm3 O19 120.9(2) . . ?
O7 Sm3 O9 125.0(2) . . ?
O7 Sm3 N7 100.2(2) . . ?
O7 Sm3 N3 68.7(3) . . ?
O7 Sm3 O2 70.4(2) . . ?
O7 Sm3 O8 108.3(2) . . ?
O19 Sm3 Sm2 89.17(16) . . ?
O19 Sm3 Sm1 114.31(17) . . ?
O19 Sm3 N7 25.2(2) . . ?
O19 Sm3 N3 122.0(3) . . ?
O9 Sm3 Sm2 138.54(17) . . ?
O9 Sm3 Sm1 160.18(18) . . ?
O9 Sm3 O15 149.8(2) . . ?
O9 Sm3 O20 70.9(3) . . ?
O9 Sm3 O19 67.2(2) . . ?
O9 Sm3 N7 65.3(3) . . ?
O9 Sm3 N3 64.5(3) . . ?
O9 Sm3 O2 144.0(2) . . ?
N7 Sm3 Sm2 106.63(17) . . ?
N7 Sm3 Sm1 107.04(19) . . ?
N3 Sm3 Sm2 148.8(2) . . ?
N3 Sm3 Sm1 101.69(19) . . ?
N3 Sm3 N7 102.9(3) . . ?
O2 Sm3 Sm2 40.71(13) . . ?
O2 Sm3 Sm1 40.86(13) . . ?
O2 Sm3 O15 61.60(18) . . ?
O2 Sm3 O20 83.3(2) . . ?
O2 Sm3 O19 77.1(2) . . ?
O2 Sm3 N7 80.7(2) . . ?
O2 Sm3 N3 138.9(2) . . ?
O8 Sm3 Sm2 94.04(17) . . ?
O8 Sm3 Sm1 110.25(18) . . ?
O8 Sm3 O15 71.9(2) . . ?
O8 Sm3 O20 145.2(2) . . ?
O8 Sm3 O10 72.0(2) . . ?
O8 Sm3 O19 130.0(2) . . ?
O8 Sm3 O9 78.5(3) . . ?
O8 Sm3 N7 142.6(3) . . ?
O8 Sm3 N3 67.2(3) . . ?
O8 Sm3 O2 131.3(2) . . ?
Sm2 O15 Sm4 88.49(17) . . ?
Sm2 O15 Sm1 93.66(19) . . ?
Sm1 O15 Sm4 177.7(2) . . ?
Sm3 O15 Sm2 97.03(19) . . ?
Sm3 O15 Sm4 88.22(17) . . ?
Sm3 O15 Sm1 92.22(17) . . ?
C27 O15 Sm2 128.0(5) . . ?
C27 O15 Sm4 86.8(5) . . ?
C27 O15 Sm1 91.3(5) . . ?
C27 O15 Sm3 134.5(6) . . ?
Sm4 O5 Sm2 111.0(2) . . ?
C12 O5 Sm2 123.1(6) . . ?
C12 O5 Sm4 122.6(6) . . ?
N7 O20 Sm3 96.9(5) . . ?
Sm1 O4 Sm2 106.1(2) . . ?
C8 O4 Sm2 121.9(5) . . ?
C8 O4 Sm1 128.0(6) . . ?
N8 O23 Sm2 96.4(5) . . ?
Sm2 O10 Sm4 99.5(2) . . ?
Sm2 O10 Sm3 102.5(2) . . ?
Sm3 O10 Sm4 98.6(2) . . ?
C20 O10 Sm2 123.3(6) . . ?
C20 O10 Sm4 116.3(5) . . ?
C20 O10 Sm3 113.0(6) . . ?
Sm1 O7 Sm3 107.5(2) . . ?
C14 O7 Sm1 137.5(7) . . ?
C14 O7 Sm3 114.9(7) . . ?
N7 O19 Sm3 96.0(5) . . ?
Sm1 O13 Sm1 119.3(2) . 5_666 ?
C27 O13 Sm1 100.7(5) . . ?
C27 O13 Sm1 137.0(6) . 5_666 ?
N8 O22 Sm2 96.5(6) . . ?
Sm3 O9 H9 126.1(17) . . ?
C16 O9 Sm3 123.8(6) . . ?
C16 O9 H9 109.7(17) . . ?
Sm2 O6 H6 136.4(18) . . ?
C10 O6 Sm2 114.7(6) . . ?
C10 O6 H6 108.8(17) . . ?
Sm4 O11 H11 133(2) . . ?
C22 O11 Sm4 114.9(6) . . ?
C22 O11 H11 108(2) . . ?
Sm4 O12 H12 127.2(19) . . ?
C24 O12 Sm4 122.9(7) . . ?
C24 O12 H12 109.0(19) . . ?
N6 O18 Sm4 110.0(6) . . ?
C23 N4 Sm4 106.2(7) . . ?
C23 N4 C19 115.0(10) . . ?
C23 N4 C21 111.9(9) . . ?
C19 N4 Sm4 108.3(6) . . ?
C19 N4 C21 105.5(11) . . ?
C21 N4 Sm4 109.8(7) . . ?
C7 N2 Sm2 104.8(6) . . ?
C7 N2 C9 112.2(10) . . ?
C7 N2 C11 110.2(10) . . ?
C9 N2 Sm2 114.4(6) . . ?
C11 N2 Sm2 103.6(6) . . ?
C11 N2 C9 111.2(9) . . ?
C27 O14 Sm4 106.8(5) . . ?
O23 N8 Sm2 58.5(4) . . ?
O23 N8 O22 116.5(8) . . ?
O22 N8 Sm2 58.0(5) . . ?
O24 N8 Sm2 179.1(9) . . ?
O24 N8 O23 122.4(9) . . ?
O24 N8 O22 121.1(10) . . ?
O20 N7 Sm3 58.1(4) . . ?
O20 N7 O19 116.7(7) . . ?
O21 N7 Sm3 177.5(8) . . ?
O21 N7 O20 122.3(8) . . ?
O21 N7 O19 121.0(8) . . ?
O19 N7 Sm3 58.9(4) . . ?
O16 N6 O18 117.2(9) . . ?
O17 N6 O18 120.2(10) . . ?
O17 N6 O16 122.4(11) . . ?
C17 N3 Sm3 109.3(7) . . ?
C15 N3 Sm3 108.0(7) . . ?
C15 N3 C17 110.8(9) . . ?
C13 N3 Sm3 107.4(7) . . ?
C13 N3 C17 108.5(11) . . ?
C13 N3 C15 112.7(10) . . ?
Sm1 O3 H3 123(2) . . ?
C6 O3 Sm1 124.8(8) . . ?
C6 O3 H3 106(2) . . ?
O26 N9 O27 119.7(10) . . ?
O26 N9 O25 121.2(11) . . ?
O25 N9 O27 119.1(11) . . ?
Sm1 O1 H1 137(2) . . ?
C2 O1 Sm1 110.0(7) . . ?
C2 O1 H1 108(2) . . ?
O10 C20 H20A 108.8 . . ?
O10 C20 H20B 108.8 . . ?
O10 C20 C19 113.7(9) . . ?
H20A C20 H20B 107.7 . . ?
C19 C20 H20A 108.8 . . ?
C19 C20 H20B 108.8 . . ?
H4A C4 H4B 108.0 . . ?
O2 C4 H4A 109.4 . . ?
O2 C4 H4B 109.4 . . ?
O2 C4 C3 111.4(8) . . ?
C3 C4 H4A 109.4 . . ?
C3 C4 H4B 109.4 . . ?
O4 C8 H8 122.9 . . ?
O4 C8 C7 114.1(9) . . ?
C7 C8 H8 122.9 . . ?
O6 C10 H10A 109.6 . . ?
O6 C10 H10B 109.6 . . ?
O6 C10 C9 110.4(9) . . ?
H10A C10 H10B 108.1 . . ?
C9 C10 H10A 109.6 . . ?
C9 C10 H10B 109.6 . . ?
Sm2 O2 Sm3 98.18(19) . . ?
Sm1 O2 Sm2 99.2(2) . . ?
Sm1 O2 Sm3 97.07(19) . . ?
C4 O2 Sm2 122.5(5) . . ?
C4 O2 Sm1 114.8(5) . . ?
C4 O2 Sm3 120.3(5) . . ?
O12 C24 H24A 109.6 . . ?
O12 C24 H24B 109.6 . . ?
H24A C24 H24B 108.1 . . ?
C23 C24 O12 110.1(10) . . ?
C23 C24 H24A 109.6 . . ?
C23 C24 H24B 109.6 . . ?
O15 C27 Sm1 62.5(4) . . ?
O13 C27 Sm1 54.5(4) . . ?
O13 C27 O15 117.0(8) . . ?
O14 C27 Sm1 178.1(7) . . ?
O14 C27 O15 118.8(8) . . ?
O14 C27 O13 124.2(8) . . ?
O5 C12 H12A 109.4 . . ?
O5 C12 H12B 109.4 . . ?
O5 C12 C11 111.1(8) . . ?
H12A C12 H12B 108.0 . . ?
C11 C12 H12A 109.4 . . ?
C11 C12 H12B 109.4 . . ?
N2 C7 C8 116.4(11) . . ?
N2 C7 H7A 108.2 . . ?
N2 C7 H7B 108.2 . . ?
C8 C7 H7A 108.2 . . ?
C8 C7 H7B 108.2 . . ?
H7A C7 H7B 107.3 . . ?
N2 C9 H9A 109.0 . . ?
N2 C9 H9B 109.0 . . ?
C10 C9 N2 113.1(9) . . ?
C10 C9 H9A 109.0 . . ?
C10 C9 H9B 109.0 . . ?
H9A C9 H9B 107.8 . . ?
C4 C3 H3A 109.8 . . ?
C4 C3 H3B 109.8 . . ?
C4 C3 N1 109.4(9) . . ?
H3A C3 H3B 108.2 . . ?
N1 C3 H3A 109.8 . . ?
N1 C3 H3B 109.8 . . ?
H1A C1 H1B 108.4 . . ?
C2 C1 H1A 110.0 . . ?
C2 C1 H1B 110.0 . . ?
N1 C1 H1A 110.0 . . ?
N1 C1 H1B 110.0 . . ?
N1 C1 C2 108.3(10) . . ?
N3 C17 H17A 108.7 . . ?
N3 C17 H17B 108.7 . . ?
H17A C17 H17B 107.6 . . ?
C18 C17 N3 114.1(11) . . ?
C18 C17 H17A 108.7 . . ?
C18 C17 H17B 108.7 . . ?
N4 C23 H23A 108.6 . . ?
N4 C23 H23B 108.6 . . ?
C24 C23 N4 114.7(10) . . ?
C24 C23 H23A 108.6 . . ?
C24 C23 H23B 108.6 . . ?
H23A C23 H23B 107.6 . . ?
O9 C16 H16A 109.7 . . ?
O9 C16 H16B 109.7 . . ?
O9 C16 C15 109.8(9) . . ?
H16A C16 H16B 108.2 . . ?
C15 C16 H16A 109.7 . . ?
C15 C16 H16B 109.7 . . ?
N10 C26 C25 177.2(17) . . ?
O1 C2 C1 109.5(10) . . ?
O1 C2 H2A 109.8 . . ?
O1 C2 H2B 109.8 . . ?
C1 C2 H2A 109.8 . . ?
C1 C2 H2B 109.8 . . ?
H2A C2 H2B 108.2 . . ?
N4 C19 C20 115.5(11) . . ?
N4 C19 H19A 108.4 . . ?
N4 C19 H19B 108.4 . . ?
C20 C19 H19A 108.4 . . ?
C20 C19 H19B 108.4 . . ?
H19A C19 H19B 107.5 . . ?
O11 C22 H22A 110.0 . . ?
O11 C22 H22B 110.0 . . ?
H22A C22 H22B 108.4 . . ?
C21 C22 O11 108.3(12) . . ?
C21 C22 H22A 110.0 . . ?
C21 C22 H22B 110.0 . . ?
N3 C15 C16 113.1(9) . . ?
N3 C15 H15A 109.0 . . ?
N3 C15 H15B 109.0 . . ?
C16 C15 H15A 109.0 . . ?
C16 C15 H15B 109.0 . . ?
H15A C15 H15B 107.8 . . ?
Sm4 O8 Sm3 110.3(3) . . ?
C18 O8 Sm4 128.2(6) . . ?
C18 O8 Sm3 121.2(6) . . ?
C3 N1 Sm1 105.2(6) . . ?
C3 N1 C5 114.0(10) . . ?
C1 N1 Sm1 117.2(8) . . ?
C1 N1 C3 111.3(10) . . ?
C1 N1 C5 105.1(10) . . ?
C5 N1 Sm1 104.2(7) . . ?
O7 C14 H14A 109.3 . . ?
O7 C14 H14B 109.3 . . ?
H14A C14 H14B 107.9 . . ?
C13 C14 O7 111.7(10) . . ?
C13 C14 H14A 109.3 . . ?
C13 C14 H14B 109.3 . . ?
C17 C18 O8 109.4(11) . . ?
C17 C18 H18A 109.8 . . ?
C17 C18 H18B 109.8 . . ?
O8 C18 H18A 109.8 . . ?
O8 C18 H18B 109.8 . . ?
H18A C18 H18B 108.2 . . ?
N3 C13 H13A 108.7 . . ?
N3 C13 H13B 108.7 . . ?
C14 C13 N3 114.1(12) . . ?
C14 C13 H13A 108.7 . . ?
C14 C13 H13B 108.7 . . ?
H13A C13 H13B 107.6 . . ?
N4 C21 H21A 108.3 . . ?
N4 C21 H21B 108.3 . . ?
C22 C21 N4 115.8(10) . . ?
C22 C21 H21A 108.3 . . ?
C22 C21 H21B 108.3 . . ?
H21A C21 H21B 107.4 . . ?
N1 C5 H5A 108.6 . . ?
N1 C5 H5B 108.6 . . ?
H5A C5 H5B 107.5 . . ?
C6 C5 N1 114.9(12) . . ?
C6 C5 H5A 108.6 . . ?
C6 C5 H5B 108.6 . . ?
O3 C6 H6A 110.4 . . ?
O3 C6 H6B 110.4 . . ?
C5 C6 O3 106.8(10) . . ?
C5 C6 H6A 110.4 . . ?
C5 C6 H6B 110.4 . . ?
H6A C6 H6B 108.6 . . ?
N2 C11 C12 112.7(10) . . ?
N2 C11 H11A 109.1 . . ?
N2 C11 H11B 109.1 . . ?
C12 C11 H11A 109.1 . . ?
C12 C11 H11B 109.1 . . ?
H11A C11 H11B 107.8 . . ?
C26 C25 H25A 109.5 . . ?
C26 C25 H25B 109.5 . . ?
C26 C25 H25C 109.5 . . ?
H25A C25 H25B 109.5 . . ?
H25A C25 H25C 109.5 . . ?
H25B C25 H25C 109.5 . . ?

loop_
_geom_bond_atom_site_label_1
_geom_bond_atom_site_label_2
_geom_bond_distance
_geom_bond_site_symmetry_2
_geom_bond_publ_flag
Sm2 Sm1 3.7857(6) . ?
Sm2 Sm3 3.8016(7) . ?
Sm2 O15 2.538(6) . ?
Sm2 O5 2.333(6) . ?
Sm2 O4 2.370(6) . ?
Sm2 O23 2.537(6) . ?
Sm2 O10 2.427(6) . ?
Sm2 O22 2.524(7) . ?
Sm2 O6 2.548(6) . ?
Sm2 N2 2.662(8) . ?
Sm2 N8 2.956(8) . ?
Sm2 O2 2.505(6) . ?
Sm4 Sm3 3.8034(7) . ?
Sm4 O15 2.913(6) . ?
Sm4 O5 2.294(6) . ?
Sm4 O10 2.567(6) . ?
Sm4 O11 2.520(7) . ?
Sm4 O12 2.490(8) . ?
Sm4 O18 2.541(7) . ?
Sm4 N4 2.707(8) . ?
Sm4 O14 2.526(6) . ?
Sm4 O8 2.281(7) . ?
Sm1 Sm3 3.7401(7) . ?
Sm1 O15 2.652(6) . ?
Sm1 O4 2.368(7) . ?
Sm1 O7 2.307(7) . ?
Sm1 O13 2.478(6) . ?
Sm1 O13 2.485(6) 5_666 ?
Sm1 O3 2.535(7) . ?
Sm1 O1 2.569(7) . ?
Sm1 O2 2.465(6) . ?
Sm1 C27 2.990(9) . ?
Sm1 N1 2.623(10) . ?
Sm3 O15 2.537(6) . ?
Sm3 O20 2.539(7) . ?
Sm3 O10 2.449(6) . ?
Sm3 O7 2.330(6) . ?
Sm3 O19 2.556(6) . ?
Sm3 O9 2.507(7) . ?
Sm3 N7 2.970(8) . ?
Sm3 N3 2.667(9) . ?
Sm3 O2 2.525(6) . ?
Sm3 O8 2.355(7) . ?
O15 C27 1.322(10) . ?
O5 C12 1.414(11) . ?
O20 N7 1.267(10) . ?
O4 C8 1.389(12) . ?
O23 N8 1.259(11) . ?
O10 C20 1.435(10) . ?
O21 N7 1.218(10) . ?
O7 C14 1.449(14) . ?
O19 N7 1.270(10) . ?
O13 C27 1.274(10) . ?
O22 N8 1.280(11) . ?
O26 N9 1.221(12) . ?
O9 H9 0.872(9) . ?
O9 C16 1.435(14) . ?
O6 H6 0.871(9) . ?
O6 C10 1.427(13) . ?
O11 H11 0.878(10) . ?
O11 C22 1.450(14) . ?
O12 H12 0.875(10) . ?
O12 C24 1.462(15) . ?
O24 N8 1.216(11) . ?
O18 N6 1.254(11) . ?
N4 C23 1.460(15) . ?
N4 C19 1.461(16) . ?
N4 C21 1.532(16) . ?
N2 C7 1.460(13) . ?
N2 C9 1.485(14) . ?
N2 C11 1.465(14) . ?
O27 N9 1.258(13) . ?
O14 C27 1.259(11) . ?
N6 O16 1.244(11) . ?
N6 O17 1.200(12) . ?
N3 C17 1.537(16) . ?
N3 C15 1.481(13) . ?
N3 C13 1.453(15) . ?
O3 H3 0.878(10) . ?
O3 C6 1.429(14) . ?
N9 O25 1.225(12) . ?
O1 H1 0.875(10) . ?
O1 C2 1.509(14) . ?
C20 H20A 0.9900 . ?
C20 H20B 0.9900 . ?
C20 C19 1.468(15) . ?
C4 H4A 0.9900 . ?
C4 H4B 0.9900 . ?
C4 O2 1.456(10) . ?
C4 C3 1.464(14) . ?
C8 H8 0.9500 . ?
C8 C7 1.473(18) . ?
C10 H10A 0.9900 . ?
C10 H10B 0.9900 . ?
C10 C9 1.460(16) . ?
C24 H24A 0.9900 . ?
C24 H24B 0.9900 . ?
C24 C23 1.438(17) . ?
C12 H12A 0.9900 . ?
C12 H12B 0.9900 . ?
C12 C11 1.493(15) . ?
C7 H7A 0.9900 . ?
C7 H7B 0.9900 . ?
C9 H9A 0.9900 . ?
C9 H9B 0.9900 . ?
C3 H3A 0.9900 . ?
C3 H3B 0.9900 . ?
C3 N1 1.496(14) . ?
C1 H1A 0.9900 . ?
C1 H1B 0.9900 . ?
C1 C2 1.583(18) . ?
C1 N1 1.418(16) . ?
C17 H17A 0.9900 . ?
C17 H17B 0.9900 . ?
C17 C18 1.451(18) . ?
C23 H23A 0.9900 . ?
C23 H23B 0.9900 . ?
C16 H16A 0.9900 . ?
C16 H16B 0.9900 . ?
C16 C15 1.500(16) . ?
N10 C26 1.173(17) . ?
C26 C25 1.444(18) . ?
C2 H2A 0.9900 . ?
C2 H2B 0.9900 . ?
C19 H19A 0.9900 . ?
C19 H19B 0.9900 . ?
C22 H22A 0.9900 . ?
C22 H22B 0.9900 . ?
C22 C21 1.416(18) . ?
C15 H15A 0.9900 . ?
C15 H15B 0.9900 . ?
O8 C18 1.462(16) . ?
N1 C5 1.560(17) . ?
C14 H14A 0.9900 . ?
C14 H14B 0.9900 . ?
C14 C13 1.436(19) . ?
C18 H18A 0.9900 . ?
C18 H18B 0.9900 . ?
C13 H13A 0.9900 . ?
C13 H13B 0.9900 . ?
C21 H21A 0.9900 . ?
C21 H21B 0.9900 . ?
C5 H5A 0.9900 . ?
C5 H5B 0.9900 . ?
C5 C6 1.423(19) . ?
C6 H6A 0.9900 . ?
C6 H6B 0.9900 . ?
C11 H11A 0.9900 . ?
C11 H11B 0.9900 . ?
C25 H25A 0.9800 . ?
C25 H25B 0.9800 . ?
C25 H25C 0.9800 . ?

loop_
_geom_torsion_atom_site_label_1
_geom_torsion_atom_site_label_2
_geom_torsion_atom_site_label_3
_geom_torsion_atom_site_label_4
_geom_torsion
_geom_torsion_site_symmetry_1
_geom_torsion_site_symmetry_2
_geom_torsion_site_symmetry_3
_geom_torsion_site_symmetry_4
_geom_torsion_publ_flag
Sm2 O15 C27 Sm1 95.7(5) . . . . ?
Sm2 O15 C27 O13 95.5(9) . . . . ?
Sm2 O15 C27 O14 -85.9(10) . . . . ?
Sm2 O5 C12 C11 21.0(13) . . . . ?
Sm2 O4 C8 C7 16.9(14) . . . . ?
Sm2 O23 N8 O22 -2.4(8) . . . . ?
Sm2 O23 N8 O24 180.0(8) . . . . ?
Sm2 O10 C20 C19 89.6(12) . . . . ?
Sm2 O22 N8 O23 2.5(9) . . . . ?
Sm2 O22 N8 O24 -179.9(8) . . . . ?
Sm2 O6 C10 C9 54.4(11) . . . . ?
Sm2 N2 C7 C8 40.6(14) . . . . ?
Sm2 N2 C9 C10 21.2(13) . . . . ?
Sm2 N2 C11 C12 49.2(10) . . . . ?
Sm4 O15 C27 Sm1 -178.8(2) . . . . ?
Sm4 O15 C27 O13 -178.9(8) . . . . ?
Sm4 O15 C27 O14 -0.3(8) . . . . ?
Sm4 O5 C12 C11 -136.5(8) . . . . ?
Sm4 O10 C20 C19 -33.4(13) . . . . ?
Sm4 O11 C22 C21 -57.5(13) . . . . ?
Sm4 O12 C24 C23 -13.9(16) . . . . ?
Sm4 O18 N6 O16 -155.6(7) . . . . ?
Sm4 O18 N6 O17 20.4(11) . . . . ?
Sm4 N4 C23 C24 -52.7(11) . . . . ?
Sm4 N4 C19 C20 -41.3(14) . . . . ?
Sm4 N4 C21 C22 -23.5(16) . . . . ?
Sm4 O14 C27 O15 0.4(10) . . . . ?
Sm4 O14 C27 O13 178.9(8) . . . . ?
Sm4 O8 C18 C17 139.9(8) . . . . ?
Sm1 O15 C27 O13 -0.2(8) . . . . ?
Sm1 O15 C27 O14 178.4(8) . . . . ?
Sm1 O4 C8 C7 171.2(8) . . . . ?
Sm1 O7 C14 C13 -128.3(11) . . . . ?
Sm1 O13 C27 Sm1 159.1(9) 5_666 . . . ?
Sm1 O13 C27 O15 159.3(6) 5_666 . . . ?
Sm1 O13 C27 O15 0.2(9) . . . . ?
Sm1 O13 C27 O14 -19.3(15) 5_666 . . . ?
Sm1 O13 C27 O14 -178.3(8) . . . . ?
Sm1 O3 C6 C5 1.4(14) . . . . ?
Sm1 O1 C2 C1 53.7(10) . . . . ?
Sm1 N1 C5 C6 59.0(12) . . . . ?
Sm3 O15 C27 Sm1 -94.4(6) . . . . ?
Sm3 O15 C27 O13 -94.6(10) . . . . ?
Sm3 O15 C27 O14 84.0(10) . . . . ?
Sm3 O20 N7 O21 177.1(9) . . . . ?
Sm3 O20 N7 O19 -5.9(9) . . . . ?
Sm3 O10 C20 C19 -146.4(10) . . . . ?
Sm3 O7 C14 C13 51.8(14) . . . . ?
Sm3 O19 N7 O20 5.9(9) . . . . ?
Sm3 O19 N7 O21 -177.1(9) . . . . ?
Sm3 O9 C16 C15 13.4(14) . . . . ?
Sm3 N3 C17 C18 -27.5(13) . . . . ?
Sm3 N3 C15 C16 51.3(11) . . . . ?
Sm3 N3 C13 C14 28.5(15) . . . . ?
Sm3 O8 C18 C17 -47.2(14) . . . . ?
O5 C12 C11 N2 -49.6(13) . . . . ?
O4 C8 C7 N2 -41.4(17) . . . . ?
O10 C20 C19 N4 52.2(16) . . . . ?
O7 C14 C13 N3 -53.5(18) . . . . ?
O9 C16 C15 N3 -44.0(14) . . . . ?
O6 C10 C9 N2 -48.9(14) . . . . ?
O11 C22 C21 N4 52.3(17) . . . . ?
O12 C24 C23 N4 46.3(15) . . . . ?
N3 C17 C18 O8 46.8(15) . . . . ?
C4 C3 N1 Sm1 52.7(10) . . . . ?
C4 C3 N1 C1 -179.4(10) . . . . ?
C4 C3 N1 C5 -60.8(12) . . . . ?
O2 C4 C3 N1 -62.9(11) . . . . ?
C7 N2 C9 C10 -98.0(13) . . . . ?
C7 N2 C11 C12 160.8(10) . . . . ?
C9 N2 C7 C8 165.2(11) . . . . ?
C9 N2 C11 C12 -74.2(12) . . . . ?
C3 C4 O2 Sm2 -82.5(8) . . . . ?
C3 C4 O2 Sm1 37.7(9) . . . . ?
C3 C4 O2 Sm3 152.9(6) . . . . ?
C3 N1 C5 C6 173.1(10) . . . . ?
C1 N1 C5 C6 -64.8(14) . . . . ?
C17 N3 C15 C16 -68.4(13) . . . . ?
C17 N3 C13 C14 146.6(13) . . . . ?
C23 N4 C19 C20 77.4(13) . . . . ?
C23 N4 C21 C22 -141.1(13) . . . . ?
C2 C1 N1 Sm1 33.1(13) . . . . ?
C2 C1 N1 C3 -88.0(12) . . . . ?
C2 C1 N1 C5 148.1(10) . . . . ?
C19 N4 C23 C24 -172.6(10) . . . . ?
C19 N4 C21 C22 93.1(15) . . . . ?
C15 N3 C17 C18 91.5(13) . . . . ?
C15 N3 C13 C14 -90.3(14) . . . . ?
N1 C1 C2 O1 -57.8(13) . . . . ?
N1 C5 C6 O3 -41.4(15) . . . . ?
C13 N3 C17 C18 -144.3(12) . . . . ?
C13 N3 C15 C16 169.8(11) . . . . ?
C21 N4 C23 C24 67.1(13) . . . . ?
C21 N4 C19 C20 -158.7(11) . . . . ?
C11 N2 C7 C8 -70.3(14) . . . . ?
C11 N2 C9 C10 138.1(11) . . . . ?
